data_4020272
loop_
_publ_author_name
'Sukhdev Manku'
'Dennis P. Curran'

_journal_name_full 'Journal of Organic Chemistry'
_journal_page_first 4470
_journal_page_last 4473
_journal_paper_doi 10.1021/jo0502596
_journal_volume 70
_journal_year 2005
_chemical_formula_sum 'C27 H26 N2 O3'
_chemical_formula_weight 426.50
_space_group_IT_number 2
_symmetry_cell_setting triclinic
_symmetry_space_group_name_Hall '-P 1'
_symmetry_space_group_name_H-M 'P -1'
_cell_angle_alpha 88.247(2)
_cell_angle_beta 78.609(2)
_cell_angle_gamma 76.132(2)
_cell_formula_units_Z 2
_cell_length_a 8.1512(7)
_cell_length_b 11.4529(10)
_cell_length_c 12.7178(11)
_cell_measurement_temperature 295(2)
_cell_volume 1129.78(17)
_diffrn_ambient_temperature 295(2)
_exptl_crystal_density_diffrn 1.254
_cod_depositor_comments
;
The following automatic conversions were performed:
'_symmetry_cell_setting' value 'Triclinic' changed to 'triclinic'
according to '/home/saulius/struct/CIF-dictionaries/cif_core.dic'
dictionary named 'cif_core.dic' version 2.4.1 from 2010-06-29.

Automatic conversion script
Id: cif_fix_enum 1527 2010-12-29 10:47:43Z saulius 
;
_cod_database_code 4020272

loop_
_symmetry_equiv_pos_as_xyz
'x, y, z'
'-x, -y, -z'

loop_
_atom_site_label
_atom_site_type_symbol
_atom_site_fract_x
_atom_site_fract_y
_atom_site_fract_z
_atom_site_U_iso_or_equiv
_atom_site_adp_type
_atom_site_occupancy
_atom_site_symmetry_multiplicity
_atom_site_calc_flag
_atom_site_refinement_flags
_atom_site_disorder_assembly
_atom_site_disorder_group
N1 N 0.2883(3) 0.4439(2) 0.25997(19) 0.0547(7) Uani 1 1 d . . .
O1 O 0.1831(4) 0.3035(2) 0.18981(18) 0.0763(8) Uani 1 1 d . . .
C1 C 0.3007(6) 0.7506(4) 0.0175(4) 0.0966(14) Uani 1 1 d . . .
H1A H 0.3286 0.7814 0.0767 0.116 Uiso 1 1 calc R . .
O2 O 0.3818(4) 0.5533(2) 0.37652(19) 0.0797(8) Uani 1 1 d . . .
N2 N 0.2316(4) 0.4082(2) 0.43400(18) 0.0546(7) Uani 1 1 d . . .
C2 C 0.3361(8) 0.8007(6) -0.0814(7) 0.158(3) Uani 1 1 d . . .
H2A H 0.3856 0.8664 -0.0881 0.189 Uiso 1 1 calc R . .
O3 O 0.2622(4) -0.0485(2) 0.59046(19) 0.0788(8) Uani 1 1 d . . .
C3 C 0.3004(9) 0.7564(10) -0.1686(6) 0.187(6) Uani 1 1 d . . .
H3A H 0.3273 0.7895 -0.2356 0.224 Uiso 1 1 calc R . .
C4 C 0.2256(7) 0.6640(8) -0.1573(4) 0.156(3) Uani 1 1 d . . .
H4A H 0.1972 0.6349 -0.2170 0.187 Uiso 1 1 calc R . .
C5 C 0.1891(5) 0.6105(5) -0.0601(3) 0.0937(14) Uani 1 1 d . . .
H5A H 0.1408 0.5442 -0.0548 0.112 Uiso 1 1 calc R . .
C6 C 0.2250(4) 0.6564(4) 0.0290(3) 0.0650(10) Uani 1 1 d . . .
C7 C 0.1831(5) 0.6003(4) 0.1356(3) 0.0783(11) Uani 1 1 d . . .
H7A H 0.0875 0.5635 0.1362 0.094 Uiso 1 1 calc R . .
H7B H 0.1470 0.6626 0.1910 0.094 Uiso 1 1 calc R . .
C8 C 0.3328(4) 0.5071(3) 0.1611(3) 0.0629(9) Uani 1 1 d . . .
H8A H 0.3761 0.4491 0.1021 0.075 Uiso 1 1 calc R . .
H8B H 0.4244 0.5455 0.1674 0.075 Uiso 1 1 calc R . .
C9 C 0.2179(4) 0.3477(3) 0.2653(2) 0.0528(8) Uani 1 1 d . . .
C10 C 0.1871(4) 0.3094(3) 0.3815(2) 0.0478(8) Uani 1 1 d . . .
C11 C 0.3166(4) 0.1971(3) 0.4151(2) 0.0451(7) Uani 1 1 d . . .
H11A H 0.4310 0.1900 0.3699 0.054 Uiso 1 1 calc R . .
C12 C 0.2795(4) 0.0749(3) 0.4312(2) 0.0508(8) Uani 1 1 d . . .
C13 C 0.2746(4) 0.0462(3) 0.5470(2) 0.0523(8) Uani 1 1 d . . .
C14 C 0.2913(4) 0.1551(3) 0.6022(2) 0.0501(8) Uani 1 1 d . . .
C15 C 0.3173(4) 0.2364(3) 0.5263(2) 0.0493(8) Uani 1 1 d . . .
C16 C 0.2990(5) 0.3689(3) 0.5322(2) 0.0645(10) Uani 1 1 d . . .
H16A H 0.2184 0.4047 0.5962 0.077 Uiso 1 1 calc R . .
H16B H 0.4090 0.3882 0.5305 0.077 Uiso 1 1 calc R . .
C17 C 0.3093(4) 0.4769(3) 0.3603(3) 0.0575(9) Uani 1 1 d . . .
C18 C 0.0003(4) 0.3044(3) 0.4202(3) 0.0655(10) Uani 1 1 d . . .
H18A H -0.0739 0.3750 0.3975 0.098 Uiso 1 1 calc R . .
H18B H -0.0240 0.3010 0.4971 0.098 Uiso 1 1 calc R . .
H18C H -0.0194 0.2341 0.3904 0.098 Uiso 1 1 calc R . .
C19 C 0.2652(4) -0.0008(3) 0.3564(3) 0.0567(8) Uani 1 1 d . . .
C20 C 0.2907(5) 0.0289(3) 0.2396(3) 0.0755(11) Uani 1 1 d . . .
H20A H 0.3188 0.1058 0.2299 0.113 Uiso 1 1 calc R . .
H20B H 0.1867 0.0316 0.2140 0.113 Uiso 1 1 calc R . .
H20C H 0.3830 -0.0316 0.2000 0.113 Uiso 1 1 calc R . .
C21 C 0.2207(5) -0.1192(3) 0.3828(3) 0.0786(11) Uani 1 1 d . . .
H21A H 0.2067 -0.1309 0.4588 0.118 Uiso 1 1 calc R . .
H21B H 0.3116 -0.1827 0.3462 0.118 Uiso 1 1 calc R . .
H21C H 0.1152 -0.1197 0.3602 0.118 Uiso 1 1 calc R . .
C22 C 0.1797(4) 0.1011(3) 0.7895(3) 0.0646(9) Uani 1 1 d . . .
H22A H 0.1343 0.0436 0.7630 0.078 Uiso 1 1 calc R . .
C23 C 0.1568(5) 0.1180(4) 0.8988(3) 0.0799(11) Uani 1 1 d . . .
H23A H 0.0956 0.0718 0.9450 0.096 Uiso 1 1 calc R . .
C24 C 0.2221(5) 0.2009(4) 0.9401(3) 0.0823(12) Uani 1 1 d . . .
H24A H 0.2063 0.2116 1.0139 0.099 Uiso 1 1 calc R . .
C25 C 0.3120(5) 0.2688(4) 0.8709(3) 0.0788(11) Uani 1 1 d . . .
H25A H 0.3574 0.3257 0.8985 0.095 Uiso 1 1 calc R . .
C26 C 0.3356(5) 0.2540(3) 0.7625(3) 0.0663(10) Uani 1 1 d . . .
H26A H 0.3963 0.3011 0.7172 0.080 Uiso 1 1 calc R . .
C27 C 0.2697(4) 0.1689(3) 0.7188(2) 0.0504(8) Uani 1 1 d . . .

loop_
_atom_site_aniso_label
_atom_site_aniso_U_11
_atom_site_aniso_U_22
_atom_site_aniso_U_33
_atom_site_aniso_U_23
_atom_site_aniso_U_13
_atom_site_aniso_U_12
N1 0.0721(17) 0.0504(18) 0.0467(15) 0.0140(12) -0.0161(12) -0.0225(14)
O1 0.117(2) 0.0748(19) 0.0531(14) 0.0109(12) -0.0369(13) -0.0381(16)
C1 0.081(3) 0.066(3) 0.137(4) 0.024(3) -0.012(3) -0.016(2)
O2 0.126(2) 0.0612(18) 0.0748(17) 0.0204(12) -0.0386(15) -0.0538(17)
N2 0.0844(19) 0.0433(17) 0.0421(14) 0.0073(11) -0.0175(13) -0.0234(14)
C2 0.092(4) 0.097(5) 0.242(9) 0.101(6) 0.034(5) -0.008(3)
O3 0.124(2) 0.0514(17) 0.0634(15) 0.0157(12) -0.0128(14) -0.0329(15)
C3 0.084(4) 0.269(12) 0.131(6) 0.141(7) 0.030(4) 0.045(5)
C4 0.075(4) 0.305(11) 0.068(3) 0.051(5) -0.022(3) -0.004(5)
C5 0.066(2) 0.134(4) 0.082(3) 0.015(3) -0.024(2) -0.021(3)
C6 0.0549(19) 0.068(3) 0.068(2) 0.0288(18) -0.0147(17) -0.0092(18)
C7 0.083(3) 0.073(3) 0.069(2) 0.0305(19) -0.0124(19) -0.006(2)
C8 0.070(2) 0.069(3) 0.054(2) 0.0257(16) -0.0163(16) -0.0235(19)
C9 0.0627(19) 0.051(2) 0.0467(18) 0.0063(14) -0.0164(15) -0.0122(16)
C10 0.0637(19) 0.0407(19) 0.0433(16) 0.0041(13) -0.0130(14) -0.0194(15)
C11 0.0547(17) 0.0433(19) 0.0396(16) 0.0056(12) -0.0097(13) -0.0162(15)
C12 0.0572(18) 0.048(2) 0.0489(18) 0.0019(14) -0.0073(14) -0.0185(16)
C13 0.0597(19) 0.044(2) 0.0515(18) 0.0088(15) -0.0057(14) -0.0141(16)
C14 0.0581(18) 0.046(2) 0.0481(18) 0.0059(14) -0.0114(14) -0.0150(15)
C15 0.0670(19) 0.042(2) 0.0440(17) 0.0046(13) -0.0153(14) -0.0202(16)
C16 0.101(3) 0.054(2) 0.0468(18) 0.0065(15) -0.0219(17) -0.028(2)
C17 0.076(2) 0.043(2) 0.057(2) 0.0125(15) -0.0202(16) -0.0184(18)
C18 0.064(2) 0.060(2) 0.072(2) 0.0136(17) -0.0124(17) -0.0156(18)
C19 0.069(2) 0.046(2) 0.057(2) -0.0007(15) -0.0084(15) -0.0187(17)
C20 0.110(3) 0.065(3) 0.055(2) -0.0059(17) -0.0177(19) -0.026(2)
C21 0.105(3) 0.056(3) 0.084(3) -0.0011(19) -0.016(2) -0.038(2)
C22 0.075(2) 0.063(2) 0.055(2) 0.0120(16) -0.0116(17) -0.0167(19)
C23 0.100(3) 0.083(3) 0.049(2) 0.0117(19) -0.0012(19) -0.019(2)
C24 0.095(3) 0.097(4) 0.044(2) 0.002(2) -0.012(2) -0.004(3)
C25 0.093(3) 0.088(3) 0.057(2) -0.006(2) -0.025(2) -0.015(2)
C26 0.080(2) 0.072(3) 0.052(2) 0.0060(17) -0.0211(17) -0.023(2)
C27 0.0579(18) 0.049(2) 0.0411(16) 0.0078(14) -0.0125(14) -0.0058(16)

loop_
_geom_bond_atom_site_label_1
_geom_bond_atom_site_label_2
_geom_bond_distance
_geom_bond_site_symmetry_2
_geom_bond_publ_flag
N1 C9 1.353(4) . ?
N1 C17 1.396(4) . ?
N1 C8 1.459(4) . ?
O1 C9 1.211(4) . ?
C1 C6 1.357(5) . ?
C1 C2 1.373(8) . ?
C1 H1A 0.9300 . ?
O2 C17 1.209(4) . ?
N2 C17 1.363(4) . ?
N2 C16 1.478(4) . ?
N2 C10 1.482(4) . ?
C2 C3 1.344(12) . ?
C2 H2A 0.9300 . ?
O3 C13 1.219(4) . ?
C3 C4 1.332(11) . ?
C3 H3A 0.9300 . ?
C4 C5 1.373(7) . ?
C4 H4A 0.9300 . ?
C5 C6 1.374(5) . ?
C5 H5A 0.9300 . ?
C6 C7 1.495(5) . ?
C7 C8 1.498(5) . ?
C7 H7A 0.9700 . ?
C7 H7B 0.9700 . ?
C8 H8A 0.9700 . ?
C8 H8B 0.9700 . ?
C9 C10 1.518(4) . ?
C10 C18 1.520(4) . ?
C10 C11 1.563(4) . ?
C11 C15 1.499(4) . ?
C11 C12 1.502(4) . ?
C11 H11A 0.9800 . ?
C12 C19 1.347(4) . ?
C12 C13 1.494(4) . ?
C13 C14 1.496(4) . ?
C14 C15 1.343(4) . ?
C14 C27 1.466(4) . ?
C15 C16 1.493(4) . ?
C16 H16A 0.9700 . ?
C16 H16B 0.9700 . ?
C18 H18A 0.9600 . ?
C18 H18B 0.9600 . ?
C18 H18C 0.9600 . ?
C19 C21 1.497(5) . ?
C19 C20 1.499(5) . ?
C20 H20A 0.9600 . ?
C20 H20B 0.9600 . ?
C20 H20C 0.9600 . ?
C21 H21A 0.9600 . ?
C21 H21B 0.9600 . ?
C21 H21C 0.9600 . ?
C22 C23 1.379(5) . ?
C22 C27 1.386(4) . ?
C22 H22A 0.9300 . ?
C23 C24 1.358(5) . ?
C23 H23A 0.9300 . ?
C24 C25 1.376(6) . ?
C24 H24A 0.9300 . ?
C25 C26 1.365(5) . ?
C25 H25A 0.9300 . ?
C26 C27 1.396(4) . ?
C26 H26A 0.9300 . ?
